data_1530580
loop_
_publ_author_name
'Petushkova, L.V.'
'Dmitrieva, S.P.'
'Pobedimskaya, E.A.'
'Belov, N.B.'

_publ_section_title
;
 The crystal structure of Bi2 O3 (Ti O2)4 = Bi2 Ti4 O11
;
_journal_name_full 'Doklady Akademii Nauk SSSR'
_journal_page_first 544
_journal_page_last 546
_journal_volume 216
_journal_year 1974
_chemical_formula_sum 'Bi2 O11 Ti4'
_chemical_name_systematic 'Bi2 Ti4 O11'
_space_group_IT_number 15
_symmetry_space_group_name_Hall '-B 2b'
_symmetry_space_group_name_H-M 'B 1 1 2/b'
_cell_angle_alpha 90
_cell_angle_beta 90
_cell_angle_gamma 92.1
_cell_formula_units_Z 4
_cell_length_a 14.604
_cell_length_b 14.943
_cell_length_c 3.8049
_cell_volume 829.776
_citation_journal_id_ASTM DANKAS
_cod_data_source_file Petushkova_DANKAS_1974_432.cif
_cod_data_source_block Bi2O11Ti4
_cod_original_cell_volume 829.7764
_cod_original_sg_symbol_Hall '-C 2yc (-x,z,y)'
_cod_database_code 1530580

loop_
_symmetry_equiv_pos_as_xyz
x,y,z
-x,-y+1/2,z
-x,-y,-z
x,y-1/2,-z
x+1/2,y,z+1/2
-x+1/2,-y+1/2,z+1/2
-x+1/2,-y,-z+1/2
x+1/2,y-1/2,-z+1/2

loop_
_atom_site_label
_atom_site_type_symbol
_atom_site_fract_x
_atom_site_fract_y
_atom_site_fract_z
_atom_site_occupancy
_atom_site_U_iso_or_equiv
O2 O-2 0.3596 0.0348 0.2283 1 0.0
Ti1 Ti+4 0.1464 0.483 0.2592 1 0.0
Ti2 Ti+4 0.4462 0.1416 0.2533 1 0.0
O5 O-2 0.4466 0.4226 0.2243 1 0.0
O1 O-2 0.5 0.25 0.2716 1 0.0
O3 O-2 0.2695 0.4161 0.2589 1 0.0
Bi1 Bi+3 0.1789 0.1796 0.176 1 0.0
O6 O-2 0.0803 0.3688 0.2418 1 0.0
O4 O-2 0.3135 0.2202 0.2187 1 0.0
